data_7110105
loop_
_publ_author_name
'Fa-Nian Shi'
'Filipe A. Almeida Paz'
'Paulo Ribeiro-Claro'
'Joao Rocha'

_publ_section_title
;
 Transposition of chirality from diphosphonate metal-organic framework
 precursors onto porous lanthanide pyrophosphates
;
_journal_name_full Chem.Commun.
_journal_page_first 11668
_journal_paper_doi 10.1039/c3cc46503a
_journal_volume 49
_journal_year 2013
_chemical_absolute_configuration unk
_chemical_formula_sum 'C3 H6 Er2 O10.5 P3'
_chemical_formula_weight 637.51
_chemical_name_systematic
; 
 ? 
;
_space_group_IT_number 199
_symmetry_cell_setting cubic
_symmetry_space_group_name_Hall 'I 2b 2c 3'
_symmetry_space_group_name_H-M 'I 21 3'
_atom_sites_solution_primary direct
_atom_sites_solution_secondary difmap
_audit_creation_method SHELXL-97
_cell_angle_alpha 90.00
_cell_angle_beta 90.00
_cell_angle_gamma 90.00
_cell_formula_units_Z 8
_cell_length_a 13.4484(2)
_cell_length_b 13.4484(2)
_cell_length_c 13.4484(2)
_cell_measurement_reflns_used 9908
_cell_measurement_temperature 150(2)
_cell_measurement_theta_max 39.85
_cell_measurement_theta_min 3.03
_cell_volume 2432.27(6)
_computing_cell_refinement 'Bruker SMART'
_computing_data_collection 'Bruker SMART'
_computing_data_reduction 'Bruker SAINT'
_computing_molecular_graphics 'Bruker SHELXTL'
_computing_publication_material 'Bruker SHELXTL'
_computing_structure_refinement 'SHELXL-97 (Sheldrick, 2008)'
_computing_structure_solution 'SHELXS-97 (Sheldrick, 2008)'
_diffrn_ambient_temperature 150(2)
_diffrn_measured_fraction_theta_full 0.996
_diffrn_measured_fraction_theta_max 0.996
_diffrn_measurement_device_type 'CCD area detector'
_diffrn_measurement_method 'phi and omega scans'
_diffrn_radiation_monochromator graphite
_diffrn_radiation_source 'fine-focus sealed tube'
_diffrn_radiation_type MoK\a
_diffrn_radiation_wavelength 0.71073
_diffrn_reflns_av_R_equivalents 0.0251
_diffrn_reflns_av_sigmaI/netI 0.0260
_diffrn_reflns_limit_h_max 21
_diffrn_reflns_limit_h_min -15
_diffrn_reflns_limit_k_max 24
_diffrn_reflns_limit_k_min -22
_diffrn_reflns_limit_l_max 24
_diffrn_reflns_limit_l_min -21
_diffrn_reflns_number 20021
_diffrn_reflns_theta_full 40.17
_diffrn_reflns_theta_max 40.17
_diffrn_reflns_theta_min 3.71
_exptl_absorpt_coefficient_mu 14.146
_exptl_absorpt_correction_T_max 0.2816
_exptl_absorpt_correction_T_min 0.1850
_exptl_absorpt_correction_type multi-scan
_exptl_absorpt_process_details Sadabs
_exptl_crystal_colour pink
_exptl_crystal_density_diffrn 3.482
_exptl_crystal_density_method 'not measured'
_exptl_crystal_description cubic
_exptl_crystal_F_000 2312
_exptl_crystal_size_max 0.18
_exptl_crystal_size_mid 0.15
_exptl_crystal_size_min 0.12
_refine_diff_density_max 1.767
_refine_diff_density_min -4.054
_refine_diff_density_rms 0.288
_refine_ls_abs_structure_details 'Flack H D (1983), Acta Cryst. A39, 876-881'
_refine_ls_abs_structure_Flack 0.03(2)
_refine_ls_extinction_method none
_refine_ls_goodness_of_fit_ref 1.200
_refine_ls_matrix_type full
_refine_ls_number_parameters 68
_refine_ls_number_reflns 2564
_refine_ls_number_restraints 0
_refine_ls_restrained_S_all 1.200
_refine_ls_R_factor_all 0.0374
_refine_ls_R_factor_gt 0.0351
_refine_ls_shift/su_max 0.002
_refine_ls_shift/su_mean 0.000
_refine_ls_structure_factor_coef Fsqd
_refine_ls_weighting_details 'calc w=1/[\s^2^(Fo^2^)+(0.0300P)^2^+33.9595P] where P=(Fo^2^+2Fc^2^)/3'
_refine_ls_weighting_scheme calc
_refine_ls_wR_factor_gt 0.0834
_refine_ls_wR_factor_ref 0.0844
_reflns_number_gt 2453
_reflns_number_total 2564
_reflns_threshold_expression >2sigma(I)
_cod_data_source_file c3cc46503a.txt
_cod_data_source_block publication_text
_cod_original_sg_symbol_H-M I2(1)3
_cod_original_formula_sum 'C3 H6 Er2 O10.50 P3'
_cod_database_code 7110105

loop_
_symmetry_equiv_pos_as_xyz
'x, y, z'
'-x+1/2, -y, z+1/2'
'-x, y+1/2, -z+1/2'
'x+1/2, -y+1/2, -z'
'z, x, y'
'z+1/2, -x+1/2, -y'
'-z+1/2, -x, y+1/2'
'-z, x+1/2, -y+1/2'
'y, z, x'
'-y, z+1/2, -x+1/2'
'y+1/2, -z+1/2, -x'
'-y+1/2, -z, x+1/2'
'x+1/2, y+1/2, z+1/2'
'-x+1, -y+1/2, z+1'
'-x+1/2, y+1, -z+1'
'x+1, -y+1, -z+1/2'
'z+1/2, x+1/2, y+1/2'
'z+1, -x+1, -y+1/2'
'-z+1, -x+1/2, y+1'
'-z+1/2, x+1, -y+1'
'y+1/2, z+1/2, x+1/2'
'-y+1/2, z+1, -x+1'
'y+1, -z+1, -x+1/2'
'-y+1, -z+1/2, x+1'

loop_
_atom_site_label
_atom_site_type_symbol
_atom_site_fract_x
_atom_site_fract_y
_atom_site_fract_z
_atom_site_U_iso_or_equiv
_atom_site_adp_type
_atom_site_occupancy
_atom_site_symmetry_multiplicity
_atom_site_calc_flag
_atom_site_refinement_flags
_atom_site_disorder_group
Er1 Er 0.568716(15) 0.431284(15) 0.931284(15) 0.01046(6) Uani 1 3 d S .
Er2 Er 0.715817(19) 0.284183(19) 0.784183(19) 0.01842(8) Uani 1 3 d S .
P1 P 0.64158(11) 0.19555(11) 1.02499(10) 0.0152(2) Uani 1 1 d . .
O1 O 0.6413(3) 0.2769(3) 0.9438(3) 0.0182(7) Uani 1 1 d . .
O2 O 0.8429(4) 0.2364(7) 0.8715(4) 0.048(2) Uani 1 1 d . .
O3 O 0.4835(4) 0.5524(3) 0.8706(3) 0.0240(9) Uani 1 1 d . .
O4A O 0.7326(13) 0.0238(10) 0.9693(16) 0.057(6) Uani 0.259(10) 1 d P 1
C2A C 0.7326(13) 0.0238(10) 0.9693(16) 0.057(6) Uani 0.259(10) 1 d P 1
O4B O 0.7632(12) 0.1083(12) 1.1310(11) 0.038(4) Uani 0.241(10) 1 d P 2
C2B C 0.7632(12) 0.1083(12) 1.1310(11) 0.038(4) Uani 0.241(10) 1 d P 2
C1 C 0.7500 0.1205(8) 1.0000 0.043(3) Uani 1 2 d S .

loop_
_atom_site_aniso_label
_atom_site_aniso_U_11
_atom_site_aniso_U_22
_atom_site_aniso_U_33
_atom_site_aniso_U_23
_atom_site_aniso_U_13
_atom_site_aniso_U_12
Er1 0.01046(6) 0.01046(6) 0.01046(6) 0.00146(6) -0.00146(6) -0.00146(6)
Er2 0.01842(8) 0.01842(8) 0.01842(8) 0.00050(8) -0.00050(8) -0.00050(8)
P1 0.0136(5) 0.0161(5) 0.0159(5) 0.0049(4) -0.0045(4) -0.0068(4)
O1 0.0118(13) 0.0195(16) 0.0234(18) 0.0103(14) -0.0014(12) 0.0032(12)
O2 0.031(3) 0.099(6) 0.0153(19) 0.007(3) 0.0042(18) 0.041(3)
O3 0.033(2) 0.0176(18) 0.0217(19) 0.0088(14) 0.0079(16) 0.0124(16)
O4A 0.044(10) 0.024(6) 0.104(19) -0.027(8) 0.006(9) 0.007(5)
C2A 0.044(10) 0.024(6) 0.104(19) -0.027(8) 0.006(9) 0.007(5)
O4B 0.038(8) 0.046(8) 0.032(7) 0.003(6) -0.007(5) 0.004(6)
C2B 0.038(8) 0.046(8) 0.032(7) 0.003(6) -0.007(5) 0.004(6)
C1 0.019(4) 0.019(4) 0.093(11) 0.000 -0.016(5) 0.000

loop_
_atom_type_symbol
_atom_type_description
_atom_type_scat_dispersion_real
_atom_type_scat_dispersion_imag
_atom_type_scat_source
C C 0.0033 0.0016 'International Tables Vol C Tables 4.2.6.8 and 6.1.1.4'
H H 0.0000 0.0000 'International Tables Vol C Tables 4.2.6.8 and 6.1.1.4'
O O 0.0106 0.0060 'International Tables Vol C Tables 4.2.6.8 and 6.1.1.4'
P P 0.1023 0.0942 'International Tables Vol C Tables 4.2.6.8 and 6.1.1.4'
Er Er -0.2586 4.9576 'International Tables Vol C Tables 4.2.6.8 and 6.1.1.4'

loop_
_geom_angle_atom_site_label_1
_geom_angle_atom_site_label_2
_geom_angle_atom_site_label_3
_geom_angle
_geom_angle_site_symmetry_1
_geom_angle_site_symmetry_3
O3 Er1 O3 94.91(16) 7_665 .
O3 Er1 O3 94.91(16) 7_665 10_646
O3 Er1 O3 94.91(16) . 10_646
O3 Er1 O1 105.35(17) 7_665 .
O3 Er1 O1 159.50(18) . .
O3 Er1 O1 86.54(16) 10_646 .
O3 Er1 O1 159.50(18) 7_665 7_665
O3 Er1 O1 86.54(16) . 7_665
O3 Er1 O1 105.35(17) 10_646 7_665
O1 Er1 O1 73.40(16) . 7_665
O3 Er1 O1 86.54(17) 7_665 10_646
O3 Er1 O1 105.35(17) . 10_646
O3 Er1 O1 159.50(18) 10_646 10_646
O1 Er1 O1 73.40(16) . 10_646
O1 Er1 O1 73.40(16) 7_665 10_646
O3 Er1 Er2 121.71(12) 7_665 .
O3 Er1 Er2 121.71(12) . .
O3 Er1 Er2 121.71(12) 10_646 .
O1 Er1 Er2 43.64(10) . .
O1 Er1 Er2 43.64(10) 7_665 .
O1 Er1 Er2 43.64(10) 10_646 .
O2 Er2 O2 110.68(15) 7_665 10_646
O2 Er2 O2 110.68(15) 7_665 .
O2 Er2 O2 110.67(15) 10_646 .
O2 Er2 O1 149.35(17) 7_665 10_646
O2 Er2 O1 80.26(16) 10_646 10_646
O2 Er2 O1 90.4(3) . 10_646
O2 Er2 O1 80.26(16) 7_665 7_665
O2 Er2 O1 90.4(3) 10_646 7_665
O2 Er2 O1 149.35(17) . 7_665
O1 Er2 O1 70.88(15) 10_646 7_665
O2 Er2 O1 90.4(3) 7_665 .
O2 Er2 O1 149.35(17) 10_646 .
O2 Er2 O1 80.26(16) . .
O1 Er2 O1 70.88(15) 10_646 .
O1 Er2 O1 70.88(15) 7_665 .
O2 Er2 C2B 54.4(4) 7_665 17_445
O2 Er2 C2B 58.7(4) 10_646 17_445
O2 Er2 C2B 142.5(4) . 17_445
O1 Er2 C2B 119.6(4) 10_646 17_445
O1 Er2 C2B 67.5(4) 7_665 17_445
O1 Er2 C2B 128.6(3) . 17_445
O2 Er2 O4B 54.4(4) 7_665 17_445
O2 Er2 O4B 58.7(4) 10_646 17_445
O2 Er2 O4B 142.5(4) . 17_445
O1 Er2 O4B 119.6(4) 10_646 17_445
O1 Er2 O4B 67.5(4) 7_665 17_445
O1 Er2 O4B 128.6(3) . 17_445
C2B Er2 O4B 0.0(9) 17_445 17_445
O2 Er2 C2B 142.5(4) 7_665 24_564
O2 Er2 C2B 54.4(4) 10_646 24_564
O2 Er2 C2B 58.7(4) . 24_564
O1 Er2 C2B 67.5(4) 10_646 24_564
O1 Er2 C2B 128.6(3) 7_665 24_564
O1 Er2 C2B 119.6(4) . 24_564
C2B Er2 C2B 109.7(4) 17_445 24_564
O4B Er2 C2B 109.7(4) 17_445 24_564
O2 Er2 O4B 142.5(4) 7_665 24_564
O2 Er2 O4B 54.4(4) 10_646 24_564
O2 Er2 O4B 58.7(4) . 24_564
O1 Er2 O4B 67.5(4) 10_646 24_564
O1 Er2 O4B 128.6(3) 7_665 24_564
O1 Er2 O4B 119.6(4) . 24_564
C2B Er2 O4B 109.7(4) 17_445 24_564
O4B Er2 O4B 109.7(4) 17_445 24_564
C2B Er2 O4B 0.0(8) 24_564 24_564
O2 Er2 O4B 58.7(4) 7_665 15_646
O2 Er2 O4B 142.5(4) 10_646 15_646
O2 Er2 O4B 54.4(4) . 15_646
O1 Er2 O4B 128.6(3) 10_646 15_646
O1 Er2 O4B 119.6(4) 7_665 15_646
O1 Er2 O4B 67.5(4) . 15_646
C2B Er2 O4B 109.7(4) 17_445 15_646
O4B Er2 O4B 109.7(4) 17_445 15_646
C2B Er2 O4B 109.7(4) 24_564 15_646
O4B Er2 O4B 109.7(4) 24_564 15_646
O2 Er2 C2B 58.7(4) 7_665 15_646
O2 Er2 C2B 142.5(4) 10_646 15_646
O2 Er2 C2B 54.4(4) . 15_646
O1 Er2 C2B 128.6(3) 10_646 15_646
O1 Er2 C2B 119.6(4) 7_665 15_646
O1 Er2 C2B 67.5(4) . 15_646
C2B Er2 C2B 109.7(4) 17_445 15_646
O4B Er2 C2B 109.7(4) 17_445 15_646
C2B Er2 C2B 109.7(4) 24_564 15_646
O4B Er2 C2B 109.7(4) 24_564 15_646
O4B Er2 C2B 0.0(3) 15_646 15_646
O3 P1 O2 113.4(3) 23_456 15_646
O3 P1 O1 111.4(2) 23_456 .
O2 P1 O1 113.2(4) 15_646 .
O3 P1 C1 107.5(3) 23_456 .
O2 P1 C1 105.3(3) 15_646 .
O1 P1 C1 105.5(3) . .
P1 O1 Er1 133.8(3) . .
P1 O1 Er2 131.9(2) . .
Er1 O1 Er2 94.33(14) . .
P1 O2 Er2 135.6(3) 15_646 .
P1 O3 Er1 150.6(3) 20_645 .
C2A O4A O4A 0.0(17) 15_646 15_646
C2A O4A C1 69.9(8) 15_646 .
O4A O4A C1 69.9(8) 15_646 .
C1 O4B Er2 110.8(8) . 15_646
C2A C1 O4A 0.0(4) 15_646 15_646
C2A C1 O4A 40.2(17) 15_646 .
O4A C1 O4A 40.2(17) 15_646 .
C2A C1 O4B 66.5(11) 15_646 .
O4A C1 O4B 66.5(11) 15_646 .
O4A C1 O4B 103.1(12) . .
C2A C1 C2B 103.1(12) 15_646 15_646
O4A C1 C2B 103.1(12) 15_646 15_646
O4A C1 C2B 66.5(11) . 15_646
O4B C1 C2B 169.4(13) . 15_646
C2A C1 O4B 103.1(12) 15_646 15_646
O4A C1 O4B 103.1(12) 15_646 15_646
O4A C1 O4B 66.5(11) . 15_646
O4B C1 O4B 169.4(13) . 15_646
C2B C1 O4B 0.0(15) 15_646 15_646
C2A C1 P1 116.4(7) 15_646 15_646
O4A C1 P1 116.4(7) 15_646 15_646
O4A C1 P1 127.3(8) . 15_646
O4B C1 P1 98.9(6) . 15_646
C2B C1 P1 87.0(6) 15_646 15_646
O4B C1 P1 87.0(6) 15_646 15_646
C2A C1 P1 127.3(8) 15_646 .
O4A C1 P1 127.3(8) 15_646 .
O4A C1 P1 116.4(7) . .
O4B C1 P1 87.0(6) . .
C2B C1 P1 98.9(6) 15_646 .
O4B C1 P1 98.9(6) 15_646 .
P1 C1 P1 112.0(6) 15_646 .

loop_
_geom_bond_atom_site_label_1
_geom_bond_atom_site_label_2
_geom_bond_distance
_geom_bond_site_symmetry_2
Er1 O3 2.152(4) 7_665
Er1 O3 2.152(4) .
Er1 O3 2.152(4) 10_646
Er1 O1 2.301(4) .
Er1 O1 2.301(4) 7_665
Er1 O1 2.301(4) 10_646
Er1 Er2 3.4265(6) .
Er2 O2 2.171(5) 7_665
Er2 O2 2.171(5) 10_646
Er2 O2 2.171(5) .
Er2 O1 2.371(4) 10_646
Er2 O1 2.371(4) 7_665
Er2 O1 2.371(4) .
Er2 C2B 2.641(17) 17_445
Er2 O4B 2.641(17) 17_445
Er2 C2B 2.641(17) 24_564
Er2 O4B 2.641(17) 24_564
Er2 O4B 2.641(17) 15_646
Er2 C2B 2.641(17) 15_646
P1 O3 1.498(4) 23_456
P1 O2 1.511(6) 15_646
P1 O1 1.545(4) .
P1 C1 1.805(6) .
O2 P1 1.511(6) 15_646
O3 P1 1.498(4) 20_645
O4A C2A 0.95(4) 15_646
O4A O4A 0.95(4) 15_646
O4A C1 1.384(16) .
O4B C1 1.779(15) .
O4B Er2 2.641(17) 15_646
C1 C2A 1.384(16) 15_646
C1 O4A 1.384(16) 15_646
C1 C2B 1.779(15) 15_646
C1 O4B 1.779(15) 15_646
C1 P1 1.805(6) 15_646
